data_2002199
loop_
_publ_author_name
'Drenkhahn, H'
'Mueller-Buschbaum, Hk'

_publ_section_title 'Zur Kenntnis von Mg Cu2 O3'
_journal_name_full
;
Zeitschrift fuer Anorganische und Allgemeine Chemie
;
_journal_page_first 116
_journal_page_last 120
_journal_paper_doi 10.1002/zaac.19754180205
_journal_volume 418
_journal_year 1975
_chemical_formula_structural 'Mg Cu2 O3'
_chemical_formula_sum 'Cu2 Mg O3'
_chemical_name_systematic 'Magnesium dicopper oxide'
_space_group_IT_number 59
_symmetry_cell_setting orthorhombic
_symmetry_space_group_name_Hall '-P 2ab 2a'
_symmetry_space_group_name_H-M 'P m m n :2'
_cell_angle_alpha 90
_cell_angle_beta 90
_cell_angle_gamma 90
_cell_formula_units_Z 2
_cell_length_a 4.
_cell_length_b 9.35
_cell_length_c 3.19
_cell_volume 119.3
_refine_ls_R_factor_all 0.083
_cod_original_sg_symbol_H-M 'P m m n Z'
_cod_database_code 2002199

loop_
_symmetry_equiv_pos_as_xyz
x,y,z
1/2-x,y,z
x,1/2-y,z
1/2-x,1/2-y,z
-x,-y,-z
1/2+x,-y,-z
-x,1/2+y,-z
1/2+x,1/2+y,-z

loop_
_atom_site_label
_atom_site_type_symbol
_atom_site_symmetry_multiplicity
_atom_site_Wyckoff_symbol
_atom_site_fract_x
_atom_site_fract_y
_atom_site_fract_z
_atom_site_occupancy
_atom_site_attached_hydrogens
_atom_site_calc_flag
Mg1 Mg2+ 2 a 0.25 0.25 0.369 1. 0 d
Cu1 Cu2+ 4 e 0.75 0.086 0.82 1. 0 d
O1 O2- 2 b 0.75 0.25 0.453 1. 0 d
O2 O2- 4 e 0.25 0.094 0.869 1. 0 d

loop_
_atom_type_symbol
_atom_type_oxidation_number
Mg2+ 2.000
Cu2+ 2.000
O2- -2.000
